data_1514216
loop_
_publ_author_name
'Tatton, Matthew R'
'Simpson, Iain'
'Donohoe, Timothy J'

_publ_section_title
;
 De novo synthesis of multisubstituted aryl amines using alkene cross
 metathesis.
;
_journal_issue 7
_journal_name_full 'Organic letters'
_journal_page_first 1920
_journal_page_last 1923
_journal_paper_doi 10.1021/ol500441q
_journal_volume 16
_journal_year 2014
_chemical_formula_moiety 'C26 H21 N1 O2 S1'
_chemical_formula_sum 'C26 H21 N O2 S'
_chemical_formula_weight 411.52
_chemical_melting_point ?
_space_group_IT_number 2
_symmetry_cell_setting triclinic
_symmetry_space_group_name_Hall '-P 1'
_symmetry_space_group_name_H-M 'P -1'
_atom_sites_solution_hydrogens difmap
_atom_sites_solution_primary other
_audit_creation_date 14-01-28
_audit_creation_method CRYSTALS_ver_14.40
_cell_angle_alpha 87.937(3)
_cell_angle_beta 97.022(3)
_cell_angle_gamma 88.976(3)
_cell_formula_units_Z 4
_cell_length_a 13.2870(5)
_cell_length_b 11.2749(3)
_cell_length_c 13.4828(5)
_cell_measurement_reflns_used 7497
_cell_measurement_temperature 120
_cell_measurement_theta_max 30
_cell_measurement_theta_min 4
_cell_volume 2002.90(12)
_computing_cell_refinement 'CrysAlis, (Oxford Diffraction, 2002)'
_computing_data_collection 'SuperNova, (Oxford Diffraction, 2010)'
_computing_data_reduction 'CrysAlis, (Oxford Diffraction, 2002)'
_computing_molecular_graphics 'CAMERON (Watkin et al., 1996)'
_computing_publication_material 'CRYSTALS (Betteridge et al., 2003)'
_computing_structure_refinement 'CRYSTALS (Betteridge et al., 2003)'
_computing_structure_solution 'Expansion and refinement the structure at 300 K'
_diffrn_ambient_temperature 120
_diffrn_measured_fraction_theta_full 0.978
_diffrn_measured_fraction_theta_max 0.867
_diffrn_measurement_device Area
_diffrn_measurement_device_type 'Oxford Diffraction SuperNova'
_diffrn_measurement_method \w
_diffrn_radiation_monochromator graphite
_diffrn_radiation_type 'Mo K\a'
_diffrn_radiation_wavelength 0.71070
_diffrn_reflns_av_R_equivalents 0.037
_diffrn_reflns_limit_h_max 17
_diffrn_reflns_limit_h_min -18
_diffrn_reflns_limit_k_max 15
_diffrn_reflns_limit_k_min -15
_diffrn_reflns_limit_l_max 18
_diffrn_reflns_limit_l_min 0
_diffrn_reflns_number 10166
_diffrn_reflns_theta_full 25.241
_diffrn_reflns_theta_max 30.049
_diffrn_reflns_theta_min 1.808
_diffrn_standards_number 0
_exptl_absorpt_coefficient_mu 0.185
_exptl_absorpt_correction_T_max 0.97
_exptl_absorpt_correction_T_min 0.88
_exptl_absorpt_correction_type multi-scan
_exptl_absorpt_process_details 'CrysAlis, (Oxford Diffraction, 2002)'
_exptl_crystal_colour clear_pale_colourless
_exptl_crystal_density_diffrn 1.365
_exptl_crystal_density_method 'not measured'
_exptl_crystal_description block
_exptl_crystal_F_000 864
_exptl_crystal_size_max 0.14
_exptl_crystal_size_mid 0.12
_exptl_crystal_size_min 0.11
_refine_diff_density_max 0.62
_refine_diff_density_min -0.54
_refine_ls_extinction_method None
_refine_ls_goodness_of_fit_ref 0.9729
_refine_ls_hydrogen_treatment constr
_refine_ls_matrix_type full
_refine_ls_number_parameters 542
_refine_ls_number_reflns 10133
_refine_ls_number_restraints 0
_refine_ls_R_factor_all 0.0778
_refine_ls_R_factor_gt 0.0550
_refine_ls_shift/su_max 0.0004984
_refine_ls_shift/su_mean 0.0000177
_refine_ls_structure_factor_coef Fsqd
_refine_ls_weighting_details
;
 Method, part 1, Chebychev polynomial, (Watkin, 1994, Prince, 1982) 
 [weight] = 1.0/[A~0~*T~0~(x)+A~1~*T~1~(x) ... +A~n-1~]*T~n-1~(x)] 
 where A~i~ are the Chebychev coefficients listed below and x= Fcalc/Fmax 
 Method = Robust Weighting (Prince, 1982) 
 W = [weight] * [1-(deltaF/6*sigmaF)^2^]^2^ 
 A~i~ are: 
 0.113E+04 0.171E+04 990. 361. 47.4 
;
_refine_ls_weighting_scheme calc
_refine_ls_wR_factor_all 0.1336
_refine_ls_wR_factor_gt 0.1167
_refine_ls_wR_factor_ref 0.1336
_reflns_limit_h_max 17
_reflns_limit_h_min -18
_reflns_limit_k_max 15
_reflns_limit_k_min -15
_reflns_limit_l_max 18
_reflns_limit_l_min 0
_reflns_number_gt 7728
_reflns_number_total 10166
_reflns_threshold_expression I>2.0\s(I)
_oxford_diffrn_Wilson_B_factor 1.53
_oxford_diffrn_Wilson_scale 0.09
_oxford_refine_ls_r_factor_ref 0.0778
_oxford_refine_ls_scale 3.96(4)
_oxford_reflns_number_all 10133
_oxford_reflns_threshold_expression_ref I>-3.0\s(I)
_oxford_structure_analysis_title 043tjd14-120K
_cod_data_source_file ol500441q_si_002.cif
_cod_data_source_block 7-120K
_cod_depositor_comments
;
The following automatic conversions were performed:

'_chemical_melting_point' value 'not measured' was changed to '?' -
the value is undefined or not given.

'_atom_sites_solution_primary'
value 'Other' changed to 'other' according to
/usr/data/users/saulius/automatic-downloads/rss-feeds/ACS/lib/dictionaries/cif_core.dic
dictionary named 'cif_core.dic' version 2.4.2 from 2011-04-26.

Automatic conversion script
Id: cif_fix_values 2281 2013-09-26 08:29:07Z andrius 

 Adding full bibliography for
 ./tmp-cod-update-bibliographies-8800/cifs/1514216.cif.
;
_cod_original_sg_symbol_H-M 'P -1 '
_cod_original_formula_sum 'C26 H21 N1 O2 S1'
_cod_database_code 1514216

loop_
_symmetry_equiv_pos_as_xyz
x,y,z
-x,-y,-z

loop_
_atom_site_label
_atom_site_type_symbol
_atom_site_fract_x
_atom_site_fract_y
_atom_site_fract_z
_atom_site_U_iso_or_equiv
_atom_site_occupancy
_atom_site_adp_type
_atom_site_refinement_flags_posn
S1 S 0.75364(5) 0.27915(6) 0.73636(4) 0.0167 1.0000 Uani .
O2 O 0.80506(15) 0.38884(18) 0.72660(14) 0.0226 1.0000 Uani .
O3 O 0.80551(15) 0.17955(18) 0.78989(14) 0.0235 1.0000 Uani .
C4 C 0.64371(19) 0.3087(2) 0.79121(18) 0.0179 1.0000 Uani .
C5 C 0.5877(2) 0.2159(3) 0.8257(2) 0.0262 1.0000 Uani .
C6 C 0.4990(2) 0.2418(3) 0.8662(2) 0.0297 1.0000 Uani .
C7 C 0.4674(2) 0.3587(3) 0.8763(2) 0.0257 1.0000 Uani .
C8 C 0.5251(2) 0.4493(3) 0.8428(2) 0.0234 1.0000 Uani .
C9 C 0.6121(2) 0.4253(2) 0.7986(2) 0.0195 1.0000 Uani .
C10 C 0.3723(2) 0.3864(3) 0.9225(3) 0.0371 1.0000 Uani .
N11 N 0.72039(16) 0.23524(19) 0.62183(15) 0.0171 1.0000 Uani .
C12 C 0.6736(2) 0.1180(2) 0.6116(2) 0.0191 1.0000 Uani .
C13 C 0.5597(2) 0.1278(2) 0.59216(19) 0.0190 1.0000 Uani .
C14 C 0.51608(19) 0.2248(2) 0.53411(18) 0.0171 1.0000 Uani .
C15 C 0.4996(2) 0.0408(2) 0.6271(2) 0.0229 1.0000 Uani .
C16 C 0.3951(2) 0.0481(3) 0.6038(2) 0.0245 1.0000 Uani .
C17 C 0.3512(2) 0.1429(3) 0.5442(2) 0.0233 1.0000 Uani .
C18 C 0.41072(19) 0.2311(2) 0.5102(2) 0.0196 1.0000 Uani .
C19 C 0.68404(19) 0.3200(2) 0.54311(18) 0.0163 1.0000 Uani .
C20 C 0.58344(18) 0.3155(2) 0.49870(18) 0.0160 1.0000 Uani .
C21 C 0.55225(19) 0.3978(2) 0.42045(19) 0.0185 1.0000 Uani .
C22 C 0.6189(2) 0.4773(2) 0.3859(2) 0.0194 1.0000 Uani .
C23 C 0.72051(19) 0.4773(2) 0.42676(19) 0.0173 1.0000 Uani .
C24 C 0.75158(19) 0.3988(2) 0.50749(18) 0.0172 1.0000 Uani .
C25 C 0.7947(2) 0.5535(2) 0.38257(19) 0.0182 1.0000 Uani .
C26 C 0.7654(2) 0.6601(3) 0.3302(2) 0.0237 1.0000 Uani .
C27 C 0.8359(2) 0.7289(3) 0.2880(2) 0.0290 1.0000 Uani .
C28 C 0.9371(2) 0.6927(3) 0.2968(2) 0.0273 1.0000 Uani .
C29 C 0.9666(2) 0.5872(3) 0.3478(2) 0.0244 1.0000 Uani .
C30 C 0.8964(2) 0.5182(3) 0.38966(19) 0.0206 1.0000 Uani .
S31 S 0.27826(5) 0.21002(5) 0.20863(5) 0.0163 1.0000 Uani .
O32 O 0.32131(14) 0.09529(16) 0.19573(14) 0.0205 1.0000 Uani .
O33 O 0.34180(14) 0.30253(17) 0.24865(14) 0.0225 1.0000 Uani .
C34 C 0.18068(19) 0.1924(2) 0.28406(18) 0.0172 1.0000 Uani .
C35 C 0.1607(2) 0.2815(2) 0.3490(2) 0.0214 1.0000 Uani .
C36 C 0.0826(2) 0.2660(3) 0.4073(2) 0.0246 1.0000 Uani .
C37 C 0.0235(2) 0.1650(3) 0.4011(2) 0.0241 1.0000 Uani .
C38 C 0.0464(2) 0.0775(2) 0.3365(2) 0.0216 1.0000 Uani .
C39 C 0.1245(2) 0.0904(2) 0.27797(19) 0.0202 1.0000 Uani .
C40 C -0.0638(2) 0.1524(3) 0.4622(2) 0.0323 1.0000 Uani .
N41 N 0.22606(16) 0.26002(19) 0.09710(16) 0.0163 1.0000 Uani .
C42 C 0.17375(19) 0.3770(2) 0.09283(19) 0.0176 1.0000 Uani .
C43 C 0.06062(19) 0.3657(2) 0.08877(18) 0.0169 1.0000 Uani .
C44 C 0.01396(19) 0.2727(2) 0.03683(18) 0.0165 1.0000 Uani .
C45 C 0.0035(2) 0.4487(2) 0.1328(2) 0.0205 1.0000 Uani .
C46 C -0.1010(2) 0.4401(3) 0.1248(2) 0.0228 1.0000 Uani .
C47 C -0.1484(2) 0.3495(2) 0.0722(2) 0.0224 1.0000 Uani .
C48 C -0.09172(19) 0.2660(2) 0.02797(19) 0.0195 1.0000 Uani .
C49 C 0.18267(18) 0.1784(2) 0.02606(18) 0.0155 1.0000 Uani .
C50 C 0.07826(18) 0.1854(2) -0.00607(18) 0.0156 1.0000 Uani .
C51 C 0.0403(2) 0.1047(2) -0.07669(19) 0.0183 1.0000 Uani .
C52 C 0.1023(2) 0.0220(2) -0.11365(19) 0.0186 1.0000 Uani .
C53 C 0.2071(2) 0.0184(2) -0.08395(19) 0.0170 1.0000 Uani .
C54 C 0.24571(19) 0.0986(2) -0.01436(19) 0.0169 1.0000 Uani .
C55 C 0.2753(2) -0.0661(2) -0.12741(19) 0.0184 1.0000 Uani .
C56 C 0.2432(2) -0.1264(3) -0.2137(2) 0.0254 1.0000 Uani .
C57 C 0.3080(2) -0.2038(3) -0.2547(2) 0.0269 1.0000 Uani .
C58 C 0.4069(2) -0.2210(3) -0.2115(2) 0.0281 1.0000 Uani .
C59 C 0.4401(3) -0.1628(3) -0.1261(3) 0.0403 1.0000 Uani .
C60 C 0.3752(2) -0.0872(3) -0.0837(2) 0.0339 1.0000 Uani .
H51 H 0.6114 0.1367 0.8208 0.0337 1.0000 Uiso R
H61 H 0.4604 0.1784 0.8863 0.0366 1.0000 Uiso R
H81 H 0.5061 0.5286 0.8511 0.0320 1.0000 Uiso R
H91 H 0.6498 0.4882 0.7743 0.0277 1.0000 Uiso R
H101 H 0.3597 0.4712 0.9201 0.0610 1.0000 Uiso R
H102 H 0.3803 0.3578 0.9912 0.0612 1.0000 Uiso R
H103 H 0.3164 0.3474 0.8877 0.0614 1.0000 Uiso R
H121 H 0.6958 0.0686 0.6713 0.0267 1.0000 Uiso R
H122 H 0.6966 0.0820 0.5531 0.0258 1.0000 Uiso R
H151 H 0.5293 -0.0247 0.6654 0.0310 1.0000 Uiso R
H161 H 0.3546 -0.0115 0.6270 0.0337 1.0000 Uiso R
H171 H 0.2811 0.1475 0.5274 0.0313 1.0000 Uiso R
H181 H 0.3807 0.2957 0.4712 0.0273 1.0000 Uiso R
H211 H 0.4851 0.3981 0.3906 0.0264 1.0000 Uiso R
H221 H 0.5947 0.5331 0.3350 0.0264 1.0000 Uiso R
H241 H 0.8195 0.3990 0.5389 0.0244 1.0000 Uiso R
H261 H 0.6975 0.6853 0.3238 0.0321 1.0000 Uiso R
H271 H 0.8152 0.8011 0.2536 0.0380 1.0000 Uiso R
H281 H 0.9841 0.7401 0.2685 0.0363 1.0000 Uiso R
H291 H 1.0351 0.5610 0.3542 0.0332 1.0000 Uiso R
H301 H 0.9171 0.4449 0.4238 0.0285 1.0000 Uiso R
H351 H 0.1999 0.3509 0.3529 0.0291 1.0000 Uiso R
H361 H 0.0694 0.3255 0.4507 0.0324 1.0000 Uiso R
H381 H 0.0083 0.0071 0.3345 0.0294 1.0000 Uiso R
H391 H 0.1398 0.0306 0.2355 0.0280 1.0000 Uiso R
H401 H -0.0836 0.0704 0.4620 0.0539 1.0000 Uiso R
H402 H -0.0422 0.1762 0.5297 0.0542 1.0000 Uiso R
H403 H -0.1190 0.2030 0.4316 0.0541 1.0000 Uiso R
H421 H 0.2010 0.4214 0.1508 0.0245 1.0000 Uiso R
H422 H 0.1885 0.4184 0.0318 0.0239 1.0000 Uiso R
H451 H 0.0351 0.5114 0.1668 0.0291 1.0000 Uiso R
H461 H -0.1395 0.4963 0.1541 0.0313 1.0000 Uiso R
H471 H -0.2193 0.3438 0.0673 0.0294 1.0000 Uiso R
H481 H -0.1240 0.2041 -0.0064 0.0259 1.0000 Uiso R
H511 H -0.0290 0.1064 -0.0991 0.0254 1.0000 Uiso R
H521 H 0.0745 -0.0335 -0.1584 0.0254 1.0000 Uiso R
H541 H 0.3160 0.0996 0.0056 0.0235 1.0000 Uiso R
H561 H 0.1763 -0.1148 -0.2454 0.0345 1.0000 Uiso R
H571 H 0.2841 -0.2443 -0.3125 0.0355 1.0000 Uiso R
H581 H 0.4508 -0.2724 -0.2386 0.0375 1.0000 Uiso R
H591 H 0.5070 -0.1738 -0.0976 0.0522 1.0000 Uiso R
H601 H 0.3986 -0.0489 -0.0255 0.0441 1.0000 Uiso R

loop_
_atom_site_aniso_label
_atom_site_aniso_U_11
_atom_site_aniso_U_22
_atom_site_aniso_U_33
_atom_site_aniso_U_23
_atom_site_aniso_U_13
_atom_site_aniso_U_12
S1 0.0147(3) 0.0201(3) 0.0144(3) -0.0008(2) -0.0013(2) -0.0007(2)
O2 0.0207(9) 0.0281(10) 0.0186(9) -0.0023(8) -0.0011(7) -0.0076(8)
O3 0.0218(9) 0.0265(10) 0.0196(9) -0.0005(8) -0.0070(7) 0.0070(8)
C4 0.0173(11) 0.0202(12) 0.0162(11) -0.0012(9) 0.0020(9) -0.0004(9)
C5 0.0345(15) 0.0180(13) 0.0282(14) -0.0004(11) 0.0124(12) -0.0030(11)
C6 0.0322(15) 0.0267(15) 0.0328(15) 0.0003(12) 0.0134(12) -0.0061(12)
C7 0.0229(13) 0.0321(15) 0.0228(13) -0.0042(11) 0.0046(11) -0.0013(11)
C8 0.0229(13) 0.0220(13) 0.0244(13) -0.0036(10) -0.0014(11) 0.0029(10)
C9 0.0173(12) 0.0195(12) 0.0206(12) 0.0018(10) -0.002(1) -0.0021(9)
C10 0.0268(15) 0.050(2) 0.0377(18) -0.0101(15) 0.0140(13) -0.0015(14)
N11 0.0181(10) 0.0172(10) 0.0148(9) -0.0006(8) -0.0026(8) -0.0001(8)
C12 0.0192(12) 0.0157(12) 0.0213(12) -0.0015(9) -0.0017(10) -0.0003(9)
C13 0.0189(12) 0.0175(12) 0.0198(12) -0.0034(9) -0.0014(9) -0.0013(9)
C14 0.0150(11) 0.0197(12) 0.0163(11) -0.0031(9) 0.0001(9) -0.0019(9)
C15 0.0259(14) 0.0200(13) 0.0219(13) 0.0002(10) -0.0006(10) -0.0024(10)
C16 0.0220(13) 0.0258(14) 0.0256(14) -0.0024(11) 0.0012(11) -0.0087(11)
C17 0.0167(12) 0.0263(14) 0.0269(14) -0.0037(11) 0.0010(10) -0.0031(10)
C18 0.0145(11) 0.0228(13) 0.0212(12) -0.0013(10) 0.0010(9) 0.0009(9)
C19 0.0172(11) 0.0183(12) 0.0129(10) -0.0016(9) 0.0000(9) 0.0009(9)
C20 0.0133(10) 0.0175(11) 0.0173(11) -0.0036(9) 0.0018(9) 0.0010(9)
C21 0.0151(11) 0.0217(12) 0.0179(12) -0.0004(9) -0.0013(9) 0.0019(9)
C22 0.0191(12) 0.0214(13) 0.0171(12) 0.0019(9) 0.0005(9) 0.0011(10)
C23 0.0165(12) 0.0192(12) 0.0163(11) -0.0028(9) 0.0020(9) -0.0015(9)
C24 0.0146(11) 0.0204(12) 0.0161(11) -0.0032(9) -0.0009(9) -0.0001(9)
C25 0.0197(12) 0.0214(12) 0.0143(11) -0.0026(9) 0.0043(9) -0.0025(10)
C26 0.0244(13) 0.0238(13) 0.0236(13) 0.0005(10) 0.0067(10) 0.0006(11)
C27 0.0338(16) 0.0262(15) 0.0275(14) 0.0051(11) 0.0067(12) -0.0040(12)
C28 0.0305(15) 0.0324(15) 0.0208(13) -0.0024(11) 0.0081(11) -0.0121(12)
C29 0.0208(13) 0.0338(15) 0.0196(13) -0.0047(11) 0.0046(10) -0.0066(11)
C30 0.0199(12) 0.0256(13) 0.0164(12) -0.0011(10) 0.0027(10) -0.0024(10)
S31 0.0145(3) 0.0154(3) 0.0180(3) -0.0006(2) -0.0021(2) 0.0005(2)
O32 0.0188(9) 0.0187(9) 0.0229(9) 0.0006(7) -0.0001(7) 0.0050(7)
O33 0.0170(9) 0.0240(10) 0.0242(9) -0.0021(8) -0.0068(7) -0.0020(7)
C34 0.0157(11) 0.0185(12) 0.0164(11) 0.0009(9) -0.0006(9) 0.0027(9)
C35 0.0209(12) 0.0201(12) 0.0220(12) -0.0040(10) -0.0022(10) 0.0029(10)
C36 0.0244(13) 0.0285(14) 0.0202(12) -0.0053(11) -0.0005(10) 0.0072(11)
C37 0.0250(13) 0.0287(14) 0.0177(12) 0.0024(10) 0.0007(10) 0.0048(11)
C38 0.0215(13) 0.0221(13) 0.0206(12) -0.0001(10) -0.0001(10) 0.0002(10)
C39 0.0231(13) 0.0196(12) 0.0168(12) -0.0014(9) -0.0014(10) 0.0012(10)
C40 0.0293(15) 0.0414(18) 0.0267(15) -0.0005(13) 0.0063(12) 0.0028(13)
N41 0.0157(9) 0.0144(10) 0.0178(10) -0.0002(8) -0.0013(8) 0.0016(8)
C42 0.0176(11) 0.0137(11) 0.0207(12) 0.0002(9) -0.0005(9) 0.0017(9)
C43 0.0185(11) 0.0157(11) 0.0155(11) 0.0037(9) -0.0004(9) 0.0011(9)
C44 0.0169(11) 0.0172(11) 0.0148(11) 0.0028(9) 0.0011(9) 0.0021(9)
C45 0.0238(13) 0.0186(12) 0.0185(12) -0.0013(9) 0.0001(10) 0.0016(10)
C46 0.0206(13) 0.0250(14) 0.0221(13) 0.0001(10) 0.0013(10) 0.0073(10)
C47 0.0176(12) 0.0239(13) 0.0257(13) 0.0020(10) 0.0035(10) 0.0035(10)
C48 0.0168(11) 0.0200(12) 0.0213(12) 0.0016(10) 0.0010(9) -0.0001(9)
C49 0.0160(11) 0.0158(11) 0.0140(10) -0.0003(9) -0.0015(8) -0.0020(9)
C50 0.0162(11) 0.0141(11) 0.0161(11) 0.0009(9) 0.0002(9) 0.0007(9)
C51 0.0168(11) 0.0194(12) 0.0180(11) -0.0010(9) -0.0010(9) -0.0015(9)
C52 0.0196(12) 0.0179(12) 0.0175(12) -0.0011(9) -0.0006(9) -0.0021(9)
C53 0.0199(12) 0.0157(11) 0.0155(11) 0.0012(9) 0.0037(9) 0.0005(9)
C54 0.0158(11) 0.0162(11) 0.0182(11) 0.0003(9) 0.0007(9) 0.0012(9)
C55 0.0187(12) 0.0181(12) 0.0187(12) -0.0004(9) 0.0040(9) 0.0002(9)
C56 0.0220(13) 0.0280(14) 0.0260(14) -0.0078(11) 0.0002(11) 0.0022(11)
C57 0.0293(14) 0.0270(14) 0.0250(14) -0.0075(11) 0.0040(11) 0.0016(12)
C58 0.0296(15) 0.0259(14) 0.0301(15) -0.0040(11) 0.0086(12) 0.0076(12)
C59 0.0277(16) 0.050(2) 0.0414(19) -0.0212(16) -0.0065(14) 0.0162(15)
C60 0.0249(15) 0.0416(18) 0.0335(17) -0.0176(14) -0.0065(12) 0.0113(13)

loop_
_atom_type_symbol
_atom_type_scat_dispersion_real
_atom_type_scat_dispersion_imag
_atom_type_scat_Cromer_Mann_a1
_atom_type_scat_Cromer_Mann_b1
_atom_type_scat_Cromer_Mann_a2
_atom_type_scat_Cromer_Mann_b2
_atom_type_scat_Cromer_Mann_a3
_atom_type_scat_Cromer_Mann_b3
_atom_type_scat_Cromer_Mann_a4
_atom_type_scat_Cromer_Mann_b4
_atom_type_scat_Cromer_Mann_c
_atom_type_scat_source
C 0.0033 0.0016 2.3100 20.8439 1.0200 10.2075 1.5886 0.5687 0.8650 51.6512 0.2156 'International Tables Vol C 4.2.6.8 and 6.1.1.4'
H 0.0000 0.0000 0.4930 10.5109 0.3229 26.1257 0.1402 3.1424 0.0408 57.7998 0.0030 'International Tables Vol C 4.2.6.8 and 6.1.1.4'
N 0.0061 0.0033 12.2126 0.0057 3.1322 9.8933 2.0125 28.9975 1.1663 0.5826 -11.5290 'International Tables Vol C 4.2.6.8 and 6.1.1.4'
O 0.0106 0.0060 3.0485 13.2771 2.2868 5.7011 1.5463 0.3239 0.8670 32.9089 0.2508 'International Tables Vol C 4.2.6.8 and 6.1.1.4'
S 0.1246 0.1234 6.9053 1.4679 5.2034 22.2151 1.4379 0.2536 1.5863 56.1720 0.8669 'International Tables Vol C 4.2.6.8 and 6.1.1.4'

loop_
_geom_angle_atom_site_label_1
_geom_angle_atom_site_label_2
_geom_angle_atom_site_label_3
_geom_angle
_geom_angle_publ_flag
O2 S1 O3 119.91(12) yes
O2 S1 C4 107.79(12) yes
O3 S1 C4 107.87(12) yes
O2 S1 N11 106.50(11) yes
O3 S1 N11 105.77(11) yes
C4 S1 N11 108.58(12) yes
S1 C4 C5 120.4(2) yes
S1 C4 C9 119.2(2) yes
C5 C4 C9 120.4(2) yes
C4 C5 C6 119.2(3) yes
C4 C5 H51 118.9 no
C6 C5 H51 121.9 no
C5 C6 C7 121.1(3) yes
C5 C6 H61 118.3 no
C7 C6 H61 120.6 no
C6 C7 C8 118.6(3) yes
C6 C7 C10 120.9(3) yes
C8 C7 C10 120.5(3) yes
C7 C8 C9 121.2(3) yes
C7 C8 H81 119.6 no
C9 C8 H81 119.1 no
C8 C9 C4 119.4(2) yes
C8 C9 H91 120.3 no
C4 C9 H91 120.2 no
C7 C10 H101 109.9 no
C7 C10 H102 109.6 no
H101 C10 H102 108.9 no
C7 C10 H103 109.7 no
H101 C10 H103 110.3 no
H102 C10 H103 108.3 no
S1 N11 C12 117.15(17) yes
S1 N11 C19 120.28(17) yes
C12 N11 C19 113.9(2) yes
N11 C12 C13 112.0(2) yes
N11 C12 H121 109.2 no
C13 C12 H121 111.4 no
N11 C12 H122 107.7 no
C13 C12 H122 106.8 no
H121 C12 H122 109.7 no
C12 C13 C14 118.3(2) yes
C12 C13 C15 121.1(2) yes
C14 C13 C15 120.6(2) yes
C13 C14 C18 118.9(2) yes
C13 C14 C20 118.6(2) yes
C18 C14 C20 122.5(2) yes
C13 C15 C16 120.2(3) yes
C13 C15 H151 120.3 no
C16 C15 H151 119.5 no
C15 C16 C17 119.6(3) yes
C15 C16 H161 120.1 no
C17 C16 H161 120.4 no
C16 C17 C18 120.5(3) yes
C16 C17 H171 119.9 no
C18 C17 H171 119.6 no
C14 C18 C17 120.2(3) yes
C14 C18 H181 119.6 no
C17 C18 H181 120.2 no
N11 C19 C20 119.3(2) yes
N11 C19 C24 119.2(2) yes
C20 C19 C24 121.3(2) yes
C14 C20 C19 119.6(2) yes
C14 C20 C21 123.1(2) yes
C19 C20 C21 117.3(2) yes
C20 C21 C22 121.4(2) yes
C20 C21 H211 119.1 no
C22 C21 H211 119.4 no
C21 C22 C23 121.1(2) yes
C21 C22 H221 119.0 no
C23 C22 H221 119.8 no
C22 C23 C24 117.9(2) yes
C22 C23 C25 121.2(2) yes
C24 C23 C25 120.8(2) yes
C23 C24 C19 120.8(2) yes
C23 C24 H241 120.1 no
C19 C24 H241 119.2 no
C23 C25 C26 121.9(2) yes
C23 C25 C30 120.4(2) yes
C26 C25 C30 117.7(2) yes
C25 C26 C27 120.9(3) yes
C25 C26 H261 119.4 no
C27 C26 H261 119.7 no
C26 C27 C28 120.5(3) yes
C26 C27 H271 119.9 no
C28 C27 H271 119.6 no
C27 C28 C29 119.1(3) yes
C27 C28 H281 119.8 no
C29 C28 H281 121.2 no
C28 C29 C30 120.5(3) yes
C28 C29 H291 120.2 no
C30 C29 H291 119.3 no
C25 C30 C29 121.3(3) yes
C25 C30 H301 118.5 no
C29 C30 H301 120.2 no
O32 S31 O33 119.87(11) yes
O32 S31 C34 108.11(12) yes
O33 S31 C34 107.73(12) yes
O32 S31 N41 106.87(11) yes
O33 S31 N41 106.14(11) yes
C34 S31 N41 107.55(11) yes
S31 C34 C35 119.7(2) yes
S31 C34 C39 119.1(2) yes
C35 C34 C39 121.2(2) yes
C34 C35 C36 118.6(3) yes
C34 C35 H351 120.5 no
C36 C35 H351 120.9 no
C35 C36 C37 121.4(3) yes
C35 C36 H361 118.6 no
C37 C36 H361 120.0 no
C36 C37 C38 118.4(3) yes
C36 C37 C40 120.4(3) yes
C38 C37 C40 121.2(3) yes
C37 C38 C39 121.4(3) yes
C37 C38 H381 118.6 no
C39 C38 H381 120.0 no
C38 C39 C34 119.0(2) yes
C38 C39 H391 120.7 no
C34 C39 H391 120.3 no
C37 C40 H401 108.2 no
C37 C40 H402 109.0 no
H401 C40 H402 110.8 no
C37 C40 H403 108.2 no
H401 C40 H403 110.4 no
H402 C40 H403 110.2 no
S31 N41 C42 116.38(17) yes
S31 N41 C49 119.69(17) yes
C42 N41 C49 114.92(19) yes
N41 C42 C43 111.9(2) yes
N41 C42 H421 109.0 no
C43 C42 H421 110.8 no
N41 C42 H422 106.9 no
C43 C42 H422 108.6 no
H421 C42 H422 109.5 no
C42 C43 C44 118.6(2) yes
C42 C43 C45 120.6(2) yes
C44 C43 C45 120.7(2) yes
C43 C44 C48 118.8(2) yes
C43 C44 C50 118.5(2) yes
C48 C44 C50 122.8(2) yes
C43 C45 C46 120.0(3) yes
C43 C45 H451 120.3 no
C46 C45 H451 119.6 no
C45 C46 C47 119.9(3) yes
C45 C46 H461 120.0 no
C47 C46 H461 120.1 no
C46 C47 C48 120.4(3) yes
C46 C47 H471 119.6 no
C48 C47 H471 120.0 no
C44 C48 C47 120.2(3) yes
C44 C48 H481 119.7 no
C47 C48 H481 120.0 no
N41 C49 C50 119.4(2) yes
N41 C49 C54 119.3(2) yes
C50 C49 C54 121.2(2) yes
C44 C50 C49 119.8(2) yes
C44 C50 C51 123.3(2) yes
C49 C50 C51 116.9(2) yes
C50 C51 C52 121.8(2) yes
C50 C51 H511 119.1 no
C52 C51 H511 119.1 no
C51 C52 C53 120.9(2) yes
C51 C52 H521 120.1 no
C53 C52 H521 118.9 no
C52 C53 C54 117.7(2) yes
C52 C53 C55 121.3(2) yes
C54 C53 C55 120.9(2) yes
C49 C54 C53 121.3(2) yes
C49 C54 H541 119.2 no
C53 C54 H541 119.5 no
C53 C55 C56 121.8(2) yes
C53 C55 C60 121.1(2) yes
C56 C55 C60 117.1(3) yes
C55 C56 C57 121.4(3) yes
C55 C56 H561 119.8 no
C57 C56 H561 118.8 no
C56 C57 C58 120.4(3) yes
C56 C57 H571 119.7 no
C58 C57 H571 119.9 no
C57 C58 C59 119.3(3) yes
C57 C58 H581 120.9 no
C59 C58 H581 119.8 no
C58 C59 C60 120.6(3) yes
C58 C59 H591 119.1 no
C60 C59 H591 120.3 no
C55 C60 C59 121.2(3) yes
C55 C60 H601 119.1 no
C59 C60 H601 119.7 no

loop_
_geom_bond_atom_site_label_1
_geom_bond_atom_site_label_2
_geom_bond_distance
_geom_bond_publ_flag
S1 O2 1.433(2) yes
S1 O3 1.4315(19) yes
S1 C4 1.748(3) yes
S1 N11 1.650(2) yes
C4 C5 1.393(4) yes
C4 C9 1.384(4) yes
C5 C6 1.390(4) yes
C5 H51 0.949 no
C6 C7 1.392(4) yes
C6 H61 0.938 no
C7 C8 1.384(4) yes
C7 C10 1.509(4) yes
C8 C9 1.390(4) yes
C8 H81 0.939 no
C9 H91 0.947 no
C10 H101 0.966 no
C10 H102 0.962 no
C10 H103 0.952 no
N11 C12 1.474(3) yes
N11 C19 1.435(3) yes
C12 C13 1.506(4) yes
C12 H121 0.975 no
C12 H122 0.978 no
C13 C14 1.396(4) yes
C13 C15 1.382(4) yes
C14 C18 1.398(3) yes
C14 C20 1.476(3) yes
C15 C16 1.386(4) yes
C15 H151 0.938 no
C16 C17 1.389(4) yes
C16 H161 0.937 no
C17 C18 1.382(4) yes
C17 H171 0.931 no
C18 H181 0.936 no
C19 C20 1.399(3) yes
C19 C24 1.389(4) yes
C20 C21 1.398(3) yes
C21 C22 1.380(4) yes
C21 H211 0.933 no
C22 C23 1.395(4) yes
C22 H221 0.936 no
C23 C24 1.395(4) yes
C23 C25 1.483(4) yes
C24 H241 0.948 no
C25 C26 1.396(4) yes
C25 C30 1.394(4) yes
C26 C27 1.389(4) yes
C26 H261 0.934 no
C27 C28 1.389(4) yes
C27 H271 0.941 no
C28 C29 1.378(4) yes
C28 H281 0.936 no
C29 C30 1.385(4) yes
C29 H291 0.943 no
C30 H301 0.950 no
S31 O32 1.4300(19) yes
S31 O33 1.4326(19) yes
S31 C34 1.753(3) yes
S31 N41 1.652(2) yes
C34 C35 1.398(4) yes
C34 C39 1.382(4) yes
C35 C36 1.386(4) yes
C35 H351 0.946 no
C36 C37 1.393(4) yes
C36 H361 0.935 no
C37 C38 1.393(4) yes
C37 C40 1.509(4) yes
C38 C39 1.386(4) yes
C38 H381 0.948 no
C39 H391 0.935 no
C40 H401 0.966 no
C40 H402 0.969 no
C40 H403 0.964 no
N41 C42 1.476(3) yes
N41 C49 1.430(3) yes
C42 C43 1.505(3) yes
C42 H421 0.979 no
C42 H422 0.974 no
C43 C44 1.394(4) yes
C43 C45 1.389(4) yes
C44 C48 1.398(3) yes
C44 C50 1.472(3) yes
C45 C46 1.385(4) yes
C45 H451 0.935 no
C46 C47 1.382(4) yes
C46 H461 0.935 no
C47 C48 1.391(4) yes
C47 H471 0.939 no
C48 H481 0.933 no
C49 C50 1.402(3) yes
C49 C54 1.389(3) yes
C50 C51 1.396(3) yes
C51 C52 1.380(4) yes
C51 H511 0.933 no
C52 C53 1.401(4) yes
C52 H521 0.934 no
C53 C54 1.386(3) yes
C53 C55 1.487(3) yes
C54 H541 0.940 no
C55 C56 1.394(4) yes
C55 C60 1.397(4) yes
C56 C57 1.389(4) yes
C56 H561 0.944 no
C57 C58 1.378(4) yes
C57 H571 0.942 no
C58 C59 1.375(4) yes
C58 H581 0.931 no
C59 C60 1.388(4) yes
C59 H591 0.928 no
C60 H601 0.933 no

loop_
_geom_hbond_atom_site_label_D
_geom_hbond_atom_site_label_H
_geom_hbond_atom_site_label_A
_geom_hbond_site_symmetry_A
_geom_hbond_angle_DHA
_geom_hbond_distance_DH
_geom_hbond_distance_HA
_geom_hbond_distance_DA
_geom_hbond_publ_flag
C9 H91 O33 2_666 144.88(8) 0.947 2.375 3.197(4) yes
C12 H121 O32 2_656 155.29(7) 0.975 2.560 3.470(4) yes
C29 H291 O2 2_766 137.34(8) 0.943 2.566 3.322(4) yes
C39 H391 O3 2_656 150.19(7) 0.935 2.514 3.357(4) yes

loop_
_oxford_twin_element_scale_factors
0.7073(18)
0.2927(18)
